data_2204424
loop_
_publ_author_name
'Akitsu, Takashiro'
'Einaga, Yasuaki'

_publ_section_title
;
Bis[2-(phenethyliminomethyl)phenolato-\k^2^N,O]copper(II)
;
_journal_coden_ASTM ACSEBH
_journal_issue 11
_journal_name_full
;
 Acta Crystallographica, Section E: Structure Reports Online
;
_journal_page_first m1555
_journal_page_last m1557
_journal_paper_doi 10.1107/S1600536804023736
_journal_volume 60
_journal_year 2004
_chemical_formula_iupac '[Cu (C15 H14 N O)2]'
_chemical_formula_moiety 'C30 H28 Cu N2 O2'
_chemical_formula_sum 'C30 H28 Cu N2 O2'
_chemical_formula_weight 512.09
_space_group_IT_number 2
_space_group_name_Hall '-P 1'
_space_group_name_H-M_alt 'P -1'
_symmetry_cell_setting triclinic
_symmetry_space_group_name_Hall '-P 1'
_symmetry_space_group_name_H-M 'P -1'
_cell_angle_alpha 89.81(3)
_cell_angle_beta 91.89(3)
_cell_angle_gamma 75.43(3)
_cell_formula_units_Z 2
_cell_length_a 11.943(4)
_cell_length_b 11.944(5)
_cell_length_c 9.102(3)
_cell_measurement_reflns_used 25
_cell_measurement_temperature 298.0(10)
_cell_measurement_theta_max 12.5
_cell_measurement_theta_min 11.0
_cell_volume 1255.9(8)
_computing_cell_refinement 'WinAFC Diffractometer Control Software'
_computing_data_collection 'WinAFC Diffractometer Control Software (Rigaku, 1999)'
_computing_data_reduction 'TEXSAN (Molecular Structure Corporation, 2001)'
_computing_molecular_graphics 'ORTEPII (Johnson, 1976)'
_computing_publication_material TEXSAN
_computing_structure_refinement 'SHELXL97 (Sheldrick, 1997)'
_computing_structure_solution 'SIR92 (Altomare et al., 1994)'
_diffrn_measured_fraction_theta_full 1.00
_diffrn_measured_fraction_theta_max 1.00
_diffrn_measurement_device_type 'Rigaku AFC-7R'
_diffrn_measurement_method \w-2\q
_diffrn_radiation_type MoK\a
_diffrn_radiation_wavelength 0.7107
_diffrn_reflns_av_R_equivalents 0.028
_diffrn_reflns_limit_h_max 15
_diffrn_reflns_limit_h_min -15
_diffrn_reflns_limit_k_max 15
_diffrn_reflns_limit_k_min -15
_diffrn_reflns_limit_l_max 4
_diffrn_reflns_limit_l_min -11
_diffrn_reflns_number 6444
_diffrn_reflns_theta_full 27.50
_diffrn_reflns_theta_max 27.50
_diffrn_standards_decay_% 0.88
_diffrn_standards_interval_count 150
_diffrn_standards_number 3
_exptl_absorpt_coefficient_mu 0.899
_exptl_absorpt_correction_T_max 0.874
_exptl_absorpt_correction_T_min 0.835
_exptl_absorpt_correction_type psi-scan
_exptl_absorpt_process_details '(North et al., 1968)'
_exptl_crystal_colour brown
_exptl_crystal_density_diffrn 1.354
_exptl_crystal_density_method 'not measured'
_exptl_crystal_description block
_exptl_crystal_F_000 534.0
_exptl_crystal_size_max 0.200
_exptl_crystal_size_mid 0.200
_exptl_crystal_size_min 0.150
_refine_diff_density_max 0.41
_refine_diff_density_min -0.46
_refine_ls_extinction_method none
_refine_ls_goodness_of_fit_ref 1.010
_refine_ls_hydrogen_treatment constr
_refine_ls_number_parameters 320
_refine_ls_number_reflns 4237
_refine_ls_R_factor_gt 0.0333
_refine_ls_shift/su_max 0.000
_refine_ls_structure_factor_coef Fsqd
_refine_ls_weighting_details 'w = 1/[\s^2^(Fo^2^) + (0.0553P)^2^+0.2726P] where P = (Fo^2^+2Fc^2^)/3'
_refine_ls_weighting_scheme calc
_refine_ls_wR_factor_ref 0.1041
_reflns_number_gt 4237
_reflns_number_total 5773
_reflns_threshold_expression I>2\s(I)
_cod_data_source_file ac6123.cif
_cod_depositor_comments
;
 Updated bibliographical information.

 Antanas Vaitkus,
 2019-09-17
;
_cod_database_code 2204424

loop_
_symmetry_equiv_pos_as_xyz
x,y,z
-x,-y,-z

loop_
_atom_site_label
_atom_site_fract_x
_atom_site_fract_y
_atom_site_fract_z
_atom_site_U_iso_or_equiv
_atom_site_adp_type
_atom_site_calc_flag
_atom_site_refinement_flags
_atom_site_occupancy
_atom_site_type_symbol
Cu1 0.0000 0.0000 0.0000 0.04100(10) Uani d S 1.00 Cu
Cu2 0.0000 0.5000 0.5000 0.04180(10) Uani d S 1.00 Cu
O1 -0.1000(2) 0.0348(2) -0.1688(2) 0.0596(4) Uani d . 1.00 O
O2 -0.0998(2) 0.51650(10) 0.3307(2) 0.0607(4) Uani d . 1.00 O
N1 -0.04500(10) -0.14980(10) 0.0299(2) 0.0402(3) Uani d . 1.00 N
N2 -0.04520(10) 0.67180(10) 0.5301(2) 0.0407(3) Uani d . 1.00 N
C1 -0.2118(2) -0.1040(2) -0.1410(2) 0.0407(4) Uani d . 1.00 C
C2 -0.1893(2) -0.0049(2) -0.2057(2) 0.0419(4) Uani d . 1.00 C
C3 -0.2666(2) 0.0519(2) -0.3192(3) 0.0516(5) Uani d . 1.00 C
C4 -0.3612(2) 0.0138(2) -0.3629(3) 0.0575(6) Uani d . 1.00 C
C5 -0.3841(2) -0.0829(3) -0.2975(3) 0.0645(6) Uani d . 1.00 C
C6 -0.3098(2) -0.1408(2) -0.1887(3) 0.0545(5) Uani d . 1.00 C
C7 -0.1346(2) -0.1730(2) -0.0313(2) 0.0415(4) Uani d . 1.00 C
C8 0.0256(2) -0.2396(2) 0.1305(2) 0.0433(4) Uani d . 1.00 C
C9 0.1326(2) -0.3066(2) 0.0540(3) 0.0605(6) Uani d . 1.00 C
C10 0.2161(2) -0.3872(2) 0.1586(2) 0.0477(5) Uani d . 1.00 C
C11 0.1926(2) -0.4866(2) 0.2124(3) 0.0580(5) Uani d . 1.00 C
C12 0.2691(3) -0.5575(2) 0.3126(3) 0.0701(7) Uani d . 1.00 C
C13 0.3686(3) -0.5290(3) 0.3583(3) 0.0805(9) Uani d . 1.00 C
C14 0.3928(3) -0.4317(3) 0.3049(4) 0.0852(9) Uani d . 1.00 C
C15 0.3171(2) -0.3612(2) 0.2060(3) 0.0634(6) Uani d . 1.00 C
C16 -0.2125(2) 0.7107(2) 0.3596(2) 0.0412(4) Uani d . 1.00 C
C17 -0.1900(2) 0.6011(2) 0.2951(2) 0.0437(4) Uani d . 1.00 C
C18 -0.2672(2) 0.5829(2) 0.1820(3) 0.0531(5) Uani d . 1.00 C
C19 -0.3629(2) 0.6689(2) 0.1405(3) 0.0612(6) Uani d . 1.00 C
C20 -0.3863(2) 0.7759(2) 0.2056(3) 0.0668(7) Uani d . 1.00 C
C21 -0.3117(2) 0.7968(2) 0.3136(3) 0.0567(5) Uani d . 1.00 C
C22 -0.1352(2) 0.7405(2) 0.4689(2) 0.0430(4) Uani d . 1.00 C
C23 0.0250(2) 0.7260(2) 0.6305(2) 0.0442(4) Uani d . 1.00 C
C24 0.1312(2) 0.7415(2) 0.5539(3) 0.0596(6) Uani d . 1.00 C
C25 0.2135(2) 0.7803(2) 0.6587(2) 0.0465(5) Uani d . 1.00 C
C26 0.3144(2) 0.7033(2) 0.7089(3) 0.0608(6) Uani d . 1.00 C
C27 0.3890(2) 0.7348(3) 0.8086(4) 0.0806(8) Uani d . 1.00 C
C28 0.3650(3) 0.8445(3) 0.8608(3) 0.0796(9) Uani d . 1.00 C
C29 0.2663(3) 0.9236(3) 0.8129(3) 0.0717(8) Uani d . 1.00 C
C30 0.1900(2) 0.8919(2) 0.7110(3) 0.0586(6) Uani d . 1.00 C
H1 -0.2526 0.1181 -0.3662 0.0621 Uiso calc . 1.00 H
H2 -0.4120 0.0543 -0.4391 0.0694 Uiso calc . 1.00 H
H3 -0.4503 -0.1086 -0.3280 0.0779 Uiso calc . 1.00 H
H4 -0.3250 -0.2074 -0.1442 0.0655 Uiso calc . 1.00 H
H5 -0.1520 -0.2429 -0.0013 0.0501 Uiso calc . 1.00 H
H6 0.0484 -0.2038 0.2155 0.0523 Uiso calc . 1.00 H
H7 -0.0190 -0.2912 0.1586 0.0523 Uiso calc . 1.00 H
H8 0.1095 -0.3507 -0.0225 0.0729 Uiso calc . 1.00 H
H9 0.1705 -0.2533 0.0133 0.0729 Uiso calc . 1.00 H
H10 0.1238 -0.5068 0.1809 0.0697 Uiso calc . 1.00 H
H11 0.2521 -0.6257 0.3495 0.0844 Uiso calc . 1.00 H
H12 0.4207 -0.5772 0.4272 0.0967 Uiso calc . 1.00 H
H13 0.4620 -0.4121 0.3363 0.1025 Uiso calc . 1.00 H
H14 0.3352 -0.2935 0.1692 0.0760 Uiso calc . 1.00 H
H15 -0.2525 0.5104 0.1340 0.0642 Uiso calc . 1.00 H
H16 -0.4143 0.6541 0.0654 0.0737 Uiso calc . 1.00 H
H17 -0.4534 0.8345 0.1761 0.0804 Uiso calc . 1.00 H
H18 -0.3269 0.8706 0.3584 0.0683 Uiso calc . 1.00 H
H19 -0.1526 0.8190 0.4989 0.0518 Uiso calc . 1.00 H
H20 -0.0202 0.7993 0.6595 0.0535 Uiso calc . 1.00 H
H21 0.0488 0.6777 0.7149 0.0535 Uiso calc . 1.00 H
H22 0.1700 0.6698 0.5127 0.0717 Uiso calc . 1.00 H
H23 0.1073 0.7978 0.4778 0.0717 Uiso calc . 1.00 H
H24 0.3324 0.6263 0.6731 0.0732 Uiso calc . 1.00 H
H25 0.4577 0.6797 0.8414 0.0970 Uiso calc . 1.00 H
H26 0.4168 0.8661 0.9304 0.0955 Uiso calc . 1.00 H
H27 0.2498 1.0003 0.8494 0.0864 Uiso calc . 1.00 H
H28 0.1218 0.9472 0.6778 0.0704 Uiso calc . 1.00 H

loop_
_atom_site_aniso_label
_atom_site_aniso_U_11
_atom_site_aniso_U_22
_atom_site_aniso_U_33
_atom_site_aniso_U_12
_atom_site_aniso_U_13
_atom_site_aniso_U_23
Cu1 0.0358(2) 0.0481(2) 0.0405(2) -0.01490(10) -0.01010(10) 0.01130(10)
Cu2 0.0364(2) 0.0447(2) 0.0410(2) -0.00560(10) -0.00940(10) -0.00670(10)
O1 0.0580(9) 0.0700(10) 0.0582(9) -0.0343(8) -0.0263(8) 0.0270(8)
O2 0.0596(10) 0.0521(9) 0.0593(10) 0.0032(7) -0.0271(8) -0.0141(7)
N1 0.0376(8) 0.0439(8) 0.0375(8) -0.0080(6) -0.0025(6) 0.0079(6)
N2 0.0379(8) 0.0483(9) 0.0374(8) -0.0139(7) -0.0023(7) -0.0067(7)
C1 0.0369(9) 0.0480(10) 0.0381(10) -0.0120(8) -0.0029(7) -0.0013(8)
C2 0.0377(10) 0.0490(10) 0.0393(10) -0.0122(8) -0.0076(8) 0.0023(8)
C3 0.0500(10) 0.0560(10) 0.0480(10) -0.0140(10) -0.0147(9) 0.0084(9)
C4 0.0450(10) 0.0730(10) 0.0510(10) -0.0100(10) -0.0168(10) 0.0040(10)
C5 0.0510(10) 0.090(2) 0.0580(10) -0.0310(10) -0.0170(10) 0.0050(10)
C6 0.0510(10) 0.0670(10) 0.0520(10) -0.0280(10) -0.0068(10) 0.0030(10)
C7 0.0420(10) 0.0425(10) 0.0404(10) -0.0119(8) 0.0000(8) 0.0031(8)
C8 0.0440(10) 0.0470(10) 0.0379(10) -0.0085(8) -0.0025(8) 0.0101(8)
C9 0.0550(10) 0.071(2) 0.0420(10) 0.0090(10) 0.0042(10) 0.0130(10)
C10 0.0470(10) 0.0500(10) 0.0380(10) 0.0010(9) 0.0035(8) 0.0052(8)
C11 0.0610(10) 0.0590(10) 0.0530(10) -0.0140(10) 0.0030(10) 0.0030(10)
C12 0.087(2) 0.0520(10) 0.062(2) 0.0000(10) 0.0160(10) 0.0180(10)
C13 0.065(2) 0.092(2) 0.064(2) 0.017(2) -0.0020(10) 0.0250(10)
C14 0.053(2) 0.113(3) 0.084(2) -0.012(2) -0.0160(10) 0.014(2)
C15 0.0560(10) 0.0630(10) 0.070(2) -0.0130(10) 0.0010(10) 0.0080(10)
C16 0.0380(10) 0.0460(10) 0.0384(10) -0.0092(8) -0.0029(8) 0.0023(8)
C17 0.0400(10) 0.0480(10) 0.0410(10) -0.0096(8) -0.0075(8) 0.0031(8)
C18 0.0520(10) 0.0570(10) 0.0490(10) -0.0142(10) -0.0144(10) -0.0005(9)
C19 0.0490(10) 0.078(2) 0.0540(10) -0.0150(10) -0.0190(10) 0.0060(10)
C20 0.0530(10) 0.074(2) 0.062(2) 0.0040(10) -0.0180(10) 0.0050(10)
C21 0.0540(10) 0.0540(10) 0.0540(10) 0.0000(10) -0.0080(10) 0.0005(10)
C22 0.0450(10) 0.0433(10) 0.0420(10) -0.0121(8) 0.0004(8) -0.0033(8)
C23 0.0460(10) 0.0510(10) 0.0382(10) -0.0171(9) -0.0020(8) -0.0102(8)
C24 0.0550(10) 0.091(2) 0.0420(10) -0.0350(10) 0.0020(10) -0.0150(10)
C25 0.0460(10) 0.0630(10) 0.0380(10) -0.0260(10) 0.0040(8) -0.0074(9)
C26 0.0540(10) 0.0660(10) 0.0640(10) -0.0170(10) 0.0010(10) -0.0080(10)
C27 0.0510(10) 0.115(3) 0.074(2) -0.018(2) -0.0110(10) -0.009(2)
C28 0.061(2) 0.133(3) 0.061(2) -0.053(2) 0.0000(10) -0.025(2)
C29 0.090(2) 0.076(2) 0.065(2) -0.048(2) 0.0200(10) -0.0270(10)
C30 0.0610(10) 0.0600(10) 0.0560(10) -0.0180(10) 0.0060(10) -0.0040(10)

loop_
_atom_type_symbol
_atom_type_description
_atom_type_scat_dispersion_real
_atom_type_scat_dispersion_imag
_atom_type_scat_source
C C 0.003 0.002
;International Tables for Crystallography
(1992, Vol. C, Tables 4.2.6.8 and 6.1.1.4)
;
H H 0.000 0.000
;International Tables for Crystallography
(1992, Vol. C, Table 6.1.1.4)
;
O O 0.011 0.006
;International Tables for Crystallography
(1992, Vol. C, Tables 4.2.6.8 and 6.1.1.4)
;
N N 0.006 0.003
;International Tables for Crystallography
(1992, Vol. C, Tables 4.2.6.8 and 6.1.1.4)
;
Cu Cu 0.320 1.265
;International Tables for Crystallography
(1992, Vol. C, Tables 4.2.6.8 and 6.1.1.4)
;
Cl Cl 0.148 0.159
;International Tables for Crystallography
(1992, Vol. C, Tables 4.2.6.8 and 6.1.1.4)
;

loop_
_geom_angle_atom_site_label_1
_geom_angle_atom_site_label_2
_geom_angle_atom_site_label_3
_geom_angle_site_symmetry_1
_geom_angle_site_symmetry_3
_geom_angle
_geom_angle_publ_flag
O1 Cu1 O1 . 2_555 180.0 no
O1 Cu1 N1 . . 90.68(7) yes
O1 Cu1 N1 . 2_555 89.32(7) yes
O1 Cu1 N1 2_555 . 89.32(7) no
O1 Cu1 N1 2_555 2_555 90.68(7) no
N1 Cu1 N1 . 2_555 180.0 no
O2 Cu2 O2 . 2_566 180.0 yes
O2 Cu2 N2 . . 90.66(7) yes
O2 Cu2 N2 . 2_566 89.34(7) yes
O2 Cu2 N2 2_566 . 89.34(7) no
O2 Cu2 N2 2_566 2_566 90.66(7) no
N2 Cu2 N2 . 2_566 180.0 no
Cu1 O1 C2 . . 129.10(10) no
Cu2 O2 C17 . . 128.80(10) no
Cu1 N1 C7 . . 123.90(10) no
Cu1 N1 C8 . . 119.90(10) no
C7 N1 C8 . . 116.1(2) no
Cu2 N2 C22 . . 124.00(10) no
Cu2 N2 C23 . . 120.10(10) no
C22 N2 C23 . . 115.9(2) no
C2 C1 C6 . . 119.5(2) no
C2 C1 C7 . . 122.2(2) no
C6 C1 C7 . . 118.2(2) no
O1 C2 C1 . . 123.5(2) no
O1 C2 C3 . . 118.9(2) no
C1 C2 C3 . . 117.5(2) no
C2 C3 C4 . . 121.4(2) no
C2 C3 H1 . . 119.3 no
C4 C3 H1 . . 119.3 no
C3 C4 C5 . . 120.9(2) no
C3 C4 H2 . . 119.5 no
C5 C4 H2 . . 119.6 no
C4 C5 C6 . . 119.0(3) no
C4 C5 H3 . . 120.5 no
C6 C5 H3 . . 120.5 no
C1 C6 C5 . . 121.5(2) no
C1 C6 H4 . . 119.3 no
C5 C6 H4 . . 119.2 no
N1 C7 C1 . . 126.7(2) no
N1 C7 H5 . . 116.7 no
C1 C7 H5 . . 116.7 no
N1 C8 C9 . . 109.9(2) no
N1 C8 H6 . . 109.4 no
N1 C8 H7 . . 109.4 no
C9 C8 H6 . . 109.4 no
C9 C8 H7 . . 109.4 no
H6 C8 H7 . . 109.5 no
C8 C9 C10 . . 111.9(2) no
C8 C9 H8 . . 108.9 no
C8 C9 H9 . . 108.9 no
C10 C9 H8 . . 108.8 no
C10 C9 H9 . . 108.8 no
H8 C9 H9 . . 109.5 no
C9 C10 C11 . . 121.5(2) no
C9 C10 C15 . . 120.3(2) no
C11 C10 C15 . . 118.2(2) no
C10 C11 C12 . . 120.5(3) no
C10 C11 H10 . . 119.8 no
C12 C11 H10 . . 119.7 no
C11 C12 C13 . . 120.0(3) no
C11 C12 H11 . . 120.0 no
C13 C12 H11 . . 120.0 no
C12 C13 C14 . . 119.8(3) no
C12 C13 H12 . . 120.1 no
C14 C13 H12 . . 120.1 no
C13 C14 C15 . . 120.2(3) no
C13 C14 H13 . . 119.8 no
C15 C14 H13 . . 119.9 no
C10 C15 C14 . . 121.2(3) no
C10 C15 H14 . . 119.3 no
C14 C15 H14 . . 119.4 no
C17 C16 C21 . . 119.7(2) no
C17 C16 C22 . . 122.2(2) no
C21 C16 C22 . . 118.1(2) no
O2 C17 C16 . . 123.7(2) no
O2 C17 C18 . . 118.5(2) no
C16 C17 C18 . . 117.8(2) no
C17 C18 C19 . . 120.8(2) no
C17 C18 H15 . . 119.6 no
C19 C18 H15 . . 119.6 no
C18 C19 C20 . . 121.5(2) no
C18 C19 H16 . . 119.2 no
C20 C19 H16 . . 119.4 no
C19 C20 C21 . . 119.1(2) no
C19 C20 H17 . . 120.5 no
C21 C20 H17 . . 120.4 no
C16 C21 C20 . . 121.2(2) no
C16 C21 H18 . . 119.3 no
C20 C21 H18 . . 119.5 no
N2 C22 C16 . . 126.6(2) no
N2 C22 H19 . . 116.7 no
C16 C22 H19 . . 116.7 no
N2 C23 C24 . . 110.1(2) no
N2 C23 H20 . . 109.4 no
N2 C23 H21 . . 109.2 no
C24 C23 H20 . . 109.3 no
C24 C23 H21 . . 109.3 no
H20 C23 H21 . . 109.5 no
C23 C24 C25 . . 111.7(2) no
C23 C24 H22 . . 108.9 no
C23 C24 H23 . . 108.9 no
C25 C24 H22 . . 108.9 no
C25 C24 H23 . . 109.0 no
H22 C24 H23 . . 109.4 no
C24 C25 C26 . . 120.4(2) no
C24 C25 C30 . . 121.7(2) no
C26 C25 C30 . . 117.9(2) no
C25 C26 C27 . . 121.8(2) no
C25 C26 H24 . . 119.0 no
C27 C26 H24 . . 119.2 no
C26 C27 C28 . . 120.1(3) no
C26 C27 H25 . . 119.8 no
C28 C27 H25 . . 120.0 no
C27 C28 C29 . . 119.8(3) no
C27 C28 H26 . . 119.9 no
C29 C28 H26 . . 120.2 no
C28 C29 C30 . . 120.3(3) no
C28 C29 H27 . . 119.7 no
C30 C29 H27 . . 120.0 no
C25 C30 C29 . . 120.1(2) no
C25 C30 H28 . . 120.0 no
C29 C30 H28 . . 119.9 no

loop_
_geom_bond_atom_site_label_1
_geom_bond_atom_site_label_2
_geom_bond_site_symmetry_2
_geom_bond_distance
_geom_bond_publ_flag
Cu1 O1 . 1.893(2) yes
Cu1 O1 2_555 1.893(2) no
Cu1 N1 . 2.013(2) yes
Cu1 N1 2_555 2.013(2) no
Cu2 O2 . 1.896(2) yes
Cu2 O2 2_566 1.896(2) no
Cu2 N2 . 2.008(2) yes
Cu2 N2 2_566 2.008(2) no
O1 C2 . 1.306(3) no
O2 C17 . 1.308(2) no
N1 C7 . 1.283(3) no
N1 C8 . 1.479(2) no
N2 C22 . 1.286(2) no
N2 C23 . 1.477(3) no
C1 C2 . 1.409(3) no
C1 C6 . 1.407(3) no
C1 C7 . 1.441(3) no
C2 C3 . 1.413(3) no
C3 C4 . 1.368(4) no
C3 H1 . 0.950 no
C4 C5 . 1.389(4) no
C4 H2 . 0.950 no
C5 C6 . 1.369(3) no
C5 H3 . 0.950 no
C6 H4 . 0.950 no
C7 H5 . 0.950 no
C8 C9 . 1.518(3) no
C8 H6 . 0.950 no
C8 H7 . 0.950 no
C9 C10 . 1.509(3) no
C9 H8 . 0.950 no
C9 H9 . 0.950 no
C10 C11 . 1.378(4) no
C10 C15 . 1.376(4) no
C11 C12 . 1.391(4) no
C11 H10 . 0.950 no
C12 C13 . 1.369(5) no
C12 H11 . 0.950 no
C13 C14 . 1.359(5) no
C13 H12 . 0.950 no
C14 C15 . 1.376(4) no
C14 H13 . 0.950 no
C15 H14 . 0.950 no
C16 C17 . 1.403(3) no
C16 C21 . 1.410(3) no
C16 C22 . 1.442(3) no
C17 C18 . 1.412(3) no
C18 C19 . 1.372(3) no
C18 H15 . 0.950 no
C19 C20 . 1.378(4) no
C19 H16 . 0.950 no
C20 C21 . 1.370(4) no
C20 H17 . 0.950 no
C21 H18 . 0.950 no
C22 H19 . 0.950 no
C23 C24 . 1.518(4) no
C23 H20 . 0.950 no
C23 H21 . 0.950 no
C24 C25 . 1.504(4) no
C24 H22 . 0.950 no
C24 H23 . 0.950 no
C25 C26 . 1.382(3) no
C25 C30 . 1.381(3) no
C26 C27 . 1.370(4) no
C26 H24 . 0.950 no
C27 C28 . 1.359(5) no
C27 H25 . 0.950 no
C28 C29 . 1.369(4) no
C28 H26 . 0.950 no
C29 C30 . 1.398(4) no
C29 H27 . 0.950 no
C30 H28 . 0.950 no

loop_
_geom_torsion_atom_site_label_1
_geom_torsion_atom_site_label_2
_geom_torsion_atom_site_label_3
_geom_torsion_atom_site_label_4
_geom_torsion_site_symmetry_2
_geom_torsion_site_symmetry_3
_geom_torsion_site_symmetry_4
_geom_torsion
_geom_torsion_publ_flag
Cu1 O1 C2 C1 . . . -15.9(3) no
Cu1 O1 C2 C3 . . . 165.90(10) no
Cu1 O1 C2 C1 2_555 2_555 2_555 15.9(3) no
Cu1 O1 C2 C3 2_555 2_555 2_555 -165.90(10) no
Cu1 N1 C7 C1 . . . 6.5(3) no
Cu1 N1 C8 C9 . . . -79.6(2) no
Cu1 N1 C7 C1 2_555 2_555 2_555 -6.5(3) no
Cu1 N1 C8 C9 2_555 2_555 2_555 79.6(2) no
Cu2 O2 C17 C16 . . . 16.9(3) no
Cu2 O2 C17 C18 . . . -165.3(2) no
Cu2 O2 C17 C16 2_566 2_566 2_566 -16.9(3) no
Cu2 O2 C17 C18 2_566 2_566 2_566 165.3(2) no
Cu2 N2 C22 C16 . . . -6.2(3) no
Cu2 N2 C23 C24 . . . 80.2(2) no
Cu2 N2 C22 C16 2_566 2_566 2_566 6.2(3) no
Cu2 N2 C23 C24 2_566 2_566 2_566 -80.2(2) no
O1 Cu1 N1 C7 . . . -16.5(2) no
O1 Cu1 N1 C8 . . . 165.20(10) no
O1 Cu1 N1 C7 . 2_555 2_555 -163.5(2) no
O1 Cu1 N1 C8 . 2_555 2_555 14.80(10) no
O1 C2 C1 C6 . . . -179.5(2) no
O1 C2 C1 C7 . . . -2.4(3) no
O1 C2 C3 C4 . . . 179.7(2) no
O2 Cu2 N2 C22 . . . 16.6(2) no
O2 Cu2 N2 C23 . . . -164.90(10) no
O2 Cu2 N2 C22 . 2_566 2_566 163.4(2) no
O2 Cu2 N2 C23 . 2_566 2_566 -15.10(10) no
O2 C17 C16 C21 . . . 179.7(2) no
O2 C17 C16 C22 . . . 1.9(3) no
O2 C17 C18 C19 . . . -180.0(2) no
N1 Cu1 O1 C2 . . . 21.6(2) no
N1 Cu1 O1 C2 . 2_555 2_555 158.4(2) no
N1 C7 C1 C2 . . . 6.6(3) no
N1 C7 C1 C6 . . . -176.3(2) no
N1 C8 C9 C10 . . . 171.6(2) no
N2 Cu2 O2 C17 . . . -22.4(2) no
N2 Cu2 O2 C17 . 2_566 2_566 -157.6(2) no
N2 C22 C16 C17 . . . -6.9(4) no
N2 C22 C16 C21 . . . 175.4(2) no
N2 C23 C24 C25 . . . -171.7(2) no
C1 C2 C3 C4 . . . 1.3(3) no
C1 C6 C5 C4 . . . 0.6(4) no
C1 C7 N1 C8 . . . -175.1(2) no
C2 C1 C6 C5 . . . 0.3(3) no
C2 C3 C4 C5 . . . -0.4(3) no
C3 C2 C1 C6 . . . -1.3(3) no
C3 C2 C1 C7 . . . 175.8(2) no
C3 C4 C5 C6 . . . -0.6(4) no
C5 C6 C1 C7 . . . -176.9(2) no
C7 N1 C8 C9 . . . 101.9(2) no
C8 C9 C10 C11 . . . 72.1(3) no
C8 C9 C10 C15 . . . -106.1(3) no
C9 C10 C11 C12 . . . -177.8(2) no
C9 C10 C15 C14 . . . 178.0(2) no
C10 C11 C12 C13 . . . -0.2(4) no
C10 C15 C14 C13 . . . -0.2(5) no
C11 C10 C15 C14 . . . -0.3(4) no
C11 C12 C13 C14 . . . -0.3(4) no
C12 C11 C10 C15 . . . 0.5(3) no
C12 C13 C14 C15 . . . 0.5(5) no
C16 C17 C18 C19 . . . -2.0(4) no
C16 C21 C20 C19 . . . -0.6(4) no
C16 C22 N2 C23 . . . 175.3(2) no
C17 C16 C21 C20 . . . -0.6(4) no
C17 C18 C19 C20 . . . 0.9(4) no
C18 C17 C16 C21 . . . 1.9(3) no
C18 C17 C16 C22 . . . -175.9(2) no
C18 C19 C20 C21 . . . 0.4(4) no
C20 C21 C16 C22 . . . 177.2(2) no
C22 N2 C23 C24 . . . -101.2(2) no
C23 C24 C25 C26 . . . 104.5(3) no
C23 C24 C25 C30 . . . -73.7(3) no
C24 C25 C26 C27 . . . -177.5(3) no
C24 C25 C30 C29 . . . 177.4(2) no
C25 C26 C27 C28 . . . -0.2(5) no
C25 C30 C29 C28 . . . 0.3(4) no
C26 C25 C30 C29 . . . -0.8(4) no
C26 C27 C28 C29 . . . -0.3(5) no
C27 C26 C25 C30 . . . 0.7(4) no
C27 C28 C29 C30 . . . 0.3(5) no
C27 C28 C29 C30 . . . 0.3(5) no
